data_4035342
loop_
_publ_author_name
'McCarter, Adam W.'
'Sommer, Magdalena'
'Percy, Jonathan M.'
'Jamieson, Craig'
'Kennedy, Alan R.'
'Hirst, David J.'

_publ_section_title
;
 Atom Efficient Synthesis of Selectively Difluorinated Carbocycles through
 a Gold(I)-Catalyzed Cyclization.
;
_journal_issue 16
_journal_name_full 'The Journal of organic chemistry'
_journal_page_first 8888
_journal_page_last 8905
_journal_paper_doi 10.1021/acs.joc.8b01121
_journal_volume 83
_journal_year 2018
_chemical_formula_sum 'C11 H16 F2 O4'
_chemical_formula_weight 250.24
_space_group_crystal_system orthorhombic
_space_group_IT_number 29
_space_group_name_Hall 'P 2c -2ac'
_space_group_name_H-M_alt 'P c a 21'
_atom_sites_solution_hydrogens mixed
_audit_creation_method SHELXL-2014/7
_cell_angle_alpha 90
_cell_angle_beta 90
_cell_angle_gamma 90
_cell_formula_units_Z 8
_cell_length_a 18.0944(13)
_cell_length_b 6.5258(5)
_cell_length_c 18.8242(14)
_cell_measurement_reflns_used 2177
_cell_measurement_temperature 100(2)
_cell_measurement_theta_max 27.5940
_cell_measurement_theta_min 2.1690
_cell_volume 2222.8(3)
_computing_cell_refinement CrysalisPro
_computing_data_collection CrysalisPro
_computing_data_reduction CrysalisPro
_computing_publication_material SHELXL
_computing_structure_refinement 'SHELXL-2014/7 (Sheldrick, 2014)'
_computing_structure_solution SHELXS
_diffrn_ambient_temperature 100(2)
_diffrn_measured_fraction_theta_full 0.990
_diffrn_measured_fraction_theta_max 0.990
_diffrn_measurement_device_type 'Rigaku FRE+'
_diffrn_measurement_method 'profiled \w scans'
_diffrn_radiation_monochromator 'confocal mirrors'
_diffrn_radiation_type MoK\a
_diffrn_radiation_wavelength 0.71075
_diffrn_reflns_av_R_equivalents 0.0986
_diffrn_reflns_av_unetI/netI 0.1110
_diffrn_reflns_Laue_measured_fraction_full 0.990
_diffrn_reflns_Laue_measured_fraction_max 0.990
_diffrn_reflns_limit_h_max 23
_diffrn_reflns_limit_h_min -20
_diffrn_reflns_limit_k_max 7
_diffrn_reflns_limit_k_min -8
_diffrn_reflns_limit_l_max 24
_diffrn_reflns_limit_l_min -23
_diffrn_reflns_number 11704
_diffrn_reflns_point_group_measured_fraction_full 0.910
_diffrn_reflns_point_group_measured_fraction_max 0.892
_diffrn_reflns_theta_full 25.242
_diffrn_reflns_theta_max 26.999
_diffrn_reflns_theta_min 2.164
_diffrn_source 'rotating anode'
_exptl_absorpt_coefficient_mu 0.133
_exptl_absorpt_correction_T_max 1.00000
_exptl_absorpt_correction_T_min 0.65356
_exptl_absorpt_correction_type multi-scan
_exptl_absorpt_process_details
;
CrysAlisPro 1.171.39.9g (Rigaku Oxford Diffraction, 2015)
Empirical absorption correction using spherical harmonics,
 implemented in SCALE3 ABSPACK scaling algorithm.
;
_exptl_crystal_colour colourless
_exptl_crystal_density_diffrn 1.496
_exptl_crystal_description needle
_exptl_crystal_F_000 1056
_exptl_crystal_size_max 0.18
_exptl_crystal_size_mid 0.01
_exptl_crystal_size_min 0.005
_refine_diff_density_max 0.492
_refine_diff_density_min -0.357
_refine_diff_density_rms 0.093
_refine_ls_abs_structure_details
;
 Flack x determined using 1125 quotients [(I+)-(I-)]/[(I+)+(I-)]
 (Parsons, Flack and Wagner, Acta Cryst. B69 (2013) 249-259).
;
_refine_ls_abs_structure_Flack -0.6(10)
_refine_ls_extinction_method none
_refine_ls_goodness_of_fit_ref 1.068
_refine_ls_hydrogen_treatment mixed
_refine_ls_matrix_type full
_refine_ls_number_parameters 319
_refine_ls_number_reflns 4342
_refine_ls_number_restraints 5
_refine_ls_restrained_S_all 1.067
_refine_ls_R_factor_all 0.0969
_refine_ls_R_factor_gt 0.0709
_refine_ls_shift/su_max 0.000
_refine_ls_shift/su_mean 0.000
_refine_ls_structure_factor_coef Fsqd
_refine_ls_weighting_details 'w=1/[\s^2^(Fo^2^)+(0.0627P)^2^+3.3209P] where P=(Fo^2^+2Fc^2^)/3'
_refine_ls_weighting_scheme calc
_refine_ls_wR_factor_gt 0.1692
_refine_ls_wR_factor_ref 0.1822
_reflns_Friedel_coverage 0.747
_reflns_Friedel_fraction_full 0.824
_reflns_Friedel_fraction_max 0.789
_reflns_number_gt 3401
_reflns_number_total 4342
_reflns_threshold_expression 'I > 2\s(I)'
_cod_data_source_file jo8b01121_si_002.cif
_cod_data_source_block 2017ncs0420z
_cod_database_code 4035342
_shelx_shelxl_version_number 2014/7
_shelx_space_group_comment
;
The symmetry employed for this shelxl refinement is uniquely defined
by the following loop, which should always be used as a source of
symmetry information in preference to the above space-group names.
They are only intended as comments.
;

loop_
_space_group_symop_operation_xyz
'x, y, z'
'-x, -y, z+1/2'
'x+1/2, -y, z'
'-x+1/2, y, z+1/2'

loop_
_atom_site_label
_atom_site_type_symbol
_atom_site_fract_x
_atom_site_fract_y
_atom_site_fract_z
_atom_site_U_iso_or_equiv
_atom_site_adp_type
_atom_site_occupancy
_atom_site_site_symmetry_order
_atom_site_calc_flag
_atom_site_refinement_flags_posn
_atom_site_refinement_flags_adp
F1 F 0.4889(2) 1.4200(6) 0.4917(2) 0.0268(9) Uani 1 1 d . .
F2 F 0.4844(2) 1.3845(6) 0.3768(2) 0.0255(9) Uani 1 1 d . .
F3 F 0.7707(2) 0.8211(6) 0.65457(19) 0.0220(9) Uani 1 1 d . .
F4 F 0.7602(2) 0.9194(6) 0.5440(2) 0.0234(9) Uani 1 1 d . .
O1 O 0.5866(2) 0.9432(6) 0.3891(2) 0.0160(9) Uani 1 1 d . .
O2 O 0.6213(2) 1.1989(7) 0.4982(2) 0.0173(9) Uani 1 1 d D .
H1H H 0.614(4) 1.287(9) 0.533(3) 0.021 Uiso 1 1 d D U
O3 O 0.6254(3) 1.4786(7) 0.4213(2) 0.0204(10) Uani 1 1 d D .
H2H H 0.620(4) 1.558(10) 0.459(3) 0.025 Uiso 1 1 d D U
O4 O 0.8340(3) 1.0267(8) 0.2820(2) 0.0228(11) Uani 1 1 d . .
O5 O 0.6484(2) 0.4246(7) 0.6202(2) 0.0152(9) Uani 1 1 d . .
O6 O 0.6383(2) 0.9830(7) 0.6346(2) 0.0149(9) Uani 1 1 d D .
H3H H 0.641(4) 1.116(2) 0.638(4) 0.018 Uiso 1 1 d D U
O7 O 0.6178(2) 0.7868(7) 0.5361(2) 0.0165(9) Uani 1 1 d D .
H4H H 0.626(4) 0.907(6) 0.516(4) 0.020 Uiso 1 1 d D U
O8 O 0.3951(3) 0.5843(8) 0.7170(3) 0.0258(11) Uani 1 1 d . .
C1 C 0.6175(4) 1.1381(9) 0.3749(3) 0.0165(13) Uani 1 1 d . .
H1 H 0.5979 1.1904 0.3287 0.020 Uiso 1 1 calc R U
C2 C 0.5957(4) 1.2858(10) 0.4344(3) 0.0175(13) Uani 1 1 d . .
C3 C 0.5108(4) 1.2922(10) 0.4370(3) 0.0193(13) Uani 1 1 d . .
C4 C 0.4784(4) 1.0805(11) 0.4434(3) 0.0217(15) Uani 1 1 d . .
C5 C 0.5076(4) 0.9447(10) 0.3868(3) 0.0183(13) Uani 1 1 d . .
H5A H 0.4886 0.8039 0.3936 0.022 Uiso 1 1 calc R U
H5B H 0.4907 0.9943 0.3398 0.022 Uiso 1 1 calc R U
C6 C 0.4350(4) 1.0252(12) 0.4963(4) 0.0253(15) Uani 1 1 d . .
H6A H 0.4196 0.8866 0.5006 0.030 Uiso 1 1 calc R U
H6B H 0.4191 1.1239 0.5301 0.030 Uiso 1 1 calc R U
C7 C 0.7022(4) 1.1022(10) 0.3681(3) 0.0175(13) Uani 1 1 d . .
H7 H 0.7233 1.1016 0.4172 0.021 Uiso 1 1 calc R U
C8 C 0.7408(4) 1.2697(10) 0.3267(4) 0.0214(14) Uani 1 1 d . .
H8A H 0.7364 1.4008 0.3528 0.026 Uiso 1 1 calc R U
H8B H 0.7162 1.2866 0.2800 0.026 Uiso 1 1 calc R U
C9 C 0.8222(4) 1.2203(11) 0.3152(4) 0.0219(14) Uani 1 1 d . .
H9A H 0.8446 1.3289 0.2854 0.026 Uiso 1 1 calc R U
H9B H 0.8478 1.2215 0.3617 0.026 Uiso 1 1 calc R U
C10 C 0.8025(4) 0.8677(11) 0.3252(4) 0.0267(16) Uani 1 1 d . .
H10A H 0.8266 0.8684 0.3724 0.032 Uiso 1 1 calc R U
H10B H 0.8122 0.7330 0.3029 0.032 Uiso 1 1 calc R U
C11 C 0.7195(4) 0.8959(11) 0.3345(4) 0.0235(15) Uani 1 1 d . .
H11A H 0.6950 0.8867 0.2876 0.028 Uiso 1 1 calc R U
H11B H 0.6998 0.7849 0.3649 0.028 Uiso 1 1 calc R U
C12 C 0.6228(3) 0.6167(10) 0.6484(3) 0.0168(13) Uani 1 1 d . .
H12 H 0.6415 0.6328 0.6981 0.020 Uiso 1 1 calc R U
C13 C 0.6519(3) 0.7926(10) 0.6030(3) 0.0144(12) Uani 1 1 d . .
C14 C 0.7366(3) 0.7730(10) 0.5912(3) 0.0164(13) Uani 1 1 d . .
C15 C 0.7589(3) 0.5595(10) 0.5693(3) 0.0141(12) Uani 1 1 d . .
C16 C 0.7276(3) 0.4049(10) 0.6199(3) 0.0183(13) Uani 1 1 d . .
H16A H 0.7418 0.2650 0.6049 0.022 Uiso 1 1 calc R U
H16B H 0.7473 0.4289 0.6683 0.022 Uiso 1 1 calc R U
C17 C 0.7958(4) 0.5188(11) 0.5106(3) 0.0206(14) Uani 1 1 d . .
H17A H 0.8046 0.3807 0.4971 0.025 Uiso 1 1 calc R U
H17B H 0.8135 0.6277 0.4818 0.025 Uiso 1 1 calc R U
C18 C 0.5387(3) 0.5978(10) 0.6497(3) 0.0156(12) Uani 1 1 d . .
H18 H 0.5224 0.5572 0.6009 0.019 Uiso 1 1 calc R U
C19 C 0.4967(4) 0.7937(11) 0.6696(4) 0.0230(15) Uani 1 1 d . .
H19A H 0.5119 0.8405 0.7174 0.028 Uiso 1 1 calc R U
H19B H 0.5081 0.9038 0.6351 0.028 Uiso 1 1 calc R U
C20 C 0.4144(4) 0.7481(12) 0.6688(4) 0.0266(16) Uani 1 1 d . .
H20A H 0.3868 0.8733 0.6823 0.032 Uiso 1 1 calc R U
H20B H 0.3993 0.7097 0.6201 0.032 Uiso 1 1 calc R U
C21 C 0.4322(4) 0.4032(12) 0.6997(4) 0.0278(16) Uani 1 1 d . .
H21A H 0.4165 0.3583 0.6518 0.033 Uiso 1 1 calc R U
H21B H 0.4178 0.2950 0.7339 0.033 Uiso 1 1 calc R U
C22 C 0.5153(4) 0.4266(11) 0.7006(4) 0.0217(14) Uani 1 1 d . .
H22A H 0.5387 0.2961 0.6861 0.026 Uiso 1 1 calc R U
H22B H 0.5320 0.4597 0.7494 0.026 Uiso 1 1 calc R U

loop_
_atom_site_aniso_label
_atom_site_aniso_U_11
_atom_site_aniso_U_22
_atom_site_aniso_U_33
_atom_site_aniso_U_23
_atom_site_aniso_U_13
_atom_site_aniso_U_12
F1 0.021(2) 0.036(3) 0.0239(19) -0.0107(18) 0.0039(17) 0.0052(17)
F2 0.024(2) 0.029(2) 0.0236(19) 0.0034(16) -0.0059(17) 0.0039(16)
F3 0.018(2) 0.022(2) 0.026(2) -0.0045(16) -0.0059(16) -0.0006(15)
F4 0.019(2) 0.020(2) 0.031(2) 0.0090(17) 0.0082(17) -0.0009(15)
O1 0.017(2) 0.014(2) 0.016(2) 0.0004(16) -0.0020(18) -0.0021(16)
O2 0.021(2) 0.016(2) 0.016(2) -0.0021(17) 0.0008(19) 0.0018(18)
O3 0.027(3) 0.021(3) 0.014(2) -0.0007(18) 0.0003(19) -0.0027(19)
O4 0.024(3) 0.029(3) 0.016(2) -0.0012(19) 0.0075(19) 0.001(2)
O5 0.011(2) 0.020(2) 0.015(2) -0.0002(17) 0.0014(17) -0.0001(17)
O6 0.019(2) 0.013(2) 0.013(2) -0.0014(17) -0.0014(17) -0.0013(16)
O7 0.016(2) 0.018(2) 0.015(2) 0.0005(17) -0.0009(18) -0.0042(17)
O8 0.018(3) 0.032(3) 0.027(2) 0.002(2) 0.007(2) 0.002(2)
C1 0.025(4) 0.008(3) 0.016(3) -0.002(2) -0.008(3) 0.000(2)
C2 0.022(3) 0.012(3) 0.018(3) 0.001(2) 0.000(3) 0.004(2)
C3 0.018(3) 0.019(4) 0.021(3) 0.000(3) -0.004(3) 0.006(3)
C4 0.015(3) 0.029(4) 0.022(3) 0.001(3) -0.006(3) -0.001(3)
C5 0.017(3) 0.016(3) 0.022(3) 0.001(2) -0.005(3) -0.003(2)
C6 0.016(3) 0.037(4) 0.023(3) 0.005(3) 0.000(3) -0.003(3)
C7 0.020(3) 0.018(3) 0.014(3) -0.001(2) -0.004(2) -0.001(2)
C8 0.017(3) 0.024(4) 0.023(3) 0.002(3) 0.004(3) 0.001(3)
C9 0.016(3) 0.025(4) 0.025(3) 0.006(3) 0.003(3) 0.000(3)
C10 0.041(4) 0.017(4) 0.023(3) 0.002(3) 0.009(3) 0.001(3)
C11 0.022(4) 0.026(4) 0.022(3) 0.002(3) 0.004(3) -0.005(3)
C12 0.016(3) 0.017(3) 0.017(3) 0.000(2) 0.001(3) 0.002(2)
C13 0.013(3) 0.012(3) 0.018(3) -0.005(2) -0.002(2) 0.003(2)
C14 0.015(3) 0.016(3) 0.019(3) -0.001(2) -0.004(3) -0.002(2)
C15 0.008(3) 0.021(3) 0.014(3) 0.002(2) 0.002(2) 0.000(2)
C16 0.015(3) 0.022(3) 0.018(3) 0.000(2) 0.001(3) 0.002(2)
C17 0.017(3) 0.028(4) 0.017(3) -0.004(3) 0.004(3) 0.000(3)
C18 0.012(3) 0.020(3) 0.014(3) 0.002(2) -0.001(2) -0.003(2)
C19 0.022(4) 0.020(4) 0.027(3) -0.001(3) 0.002(3) 0.000(3)
C20 0.023(4) 0.029(4) 0.027(4) 0.000(3) 0.001(3) 0.000(3)
C21 0.024(4) 0.032(4) 0.028(4) 0.003(3) 0.002(3) -0.002(3)
C22 0.015(3) 0.025(4) 0.025(3) 0.005(3) 0.004(3) 0.001(3)

loop_
_atom_type_symbol
_atom_type_description
_atom_type_scat_dispersion_real
_atom_type_scat_dispersion_imag
_atom_type_scat_source
F F 0.0171 0.0103 'International Tables Vol C Tables 4.2.6.8 and 6.1.1.4'
O O 0.0106 0.0060 'International Tables Vol C Tables 4.2.6.8 and 6.1.1.4'
C C 0.0033 0.0016 'International Tables Vol C Tables 4.2.6.8 and 6.1.1.4'
H H 0.0000 0.0000 'International Tables Vol C Tables 4.2.6.8 and 6.1.1.4'

loop_
_geom_angle_atom_site_label_1
_geom_angle_atom_site_label_2
_geom_angle_atom_site_label_3
_geom_angle
C1 O1 C5 112.6(5)
C2 O2 H1H 109(5)
C2 O3 H2H 111(5)
C9 O4 C10 109.4(5)
C12 O5 C16 113.6(5)
C13 O6 H3H 156(5)
C13 O7 H4H 106(5)
C21 O8 C20 111.3(5)
O1 C1 C2 109.0(5)
O1 C1 C7 105.7(5)
C2 C1 C7 114.1(5)
O1 C1 H1 109.3
C2 C1 H1 109.3
C7 C1 H1 109.3
O3 C2 O2 112.9(5)
O3 C2 C1 109.9(5)
O2 C2 C1 106.6(5)
O3 C2 C3 111.6(5)
O2 C2 C3 108.3(5)
C1 C2 C3 107.3(5)
F2 C3 F1 104.5(5)
F2 C3 C4 109.5(5)
F1 C3 C4 112.5(6)
F2 C3 C2 109.5(5)
F1 C3 C2 109.0(5)
C4 C3 C2 111.5(5)
C6 C4 C5 126.2(7)
C6 C4 C3 123.0(6)
C5 C4 C3 110.6(6)
O1 C5 C4 109.8(5)
O1 C5 H5A 109.7
C4 C5 H5A 109.7
O1 C5 H5B 109.7
C4 C5 H5B 109.7
H5A C5 H5B 108.2
C4 C6 H6A 120.0
C4 C6 H6B 120.0
H6A C6 H6B 120.0
C8 C7 C11 109.2(5)
C8 C7 C1 112.8(5)
C11 C7 C1 111.7(5)
C8 C7 H7 107.6
C11 C7 H7 107.6
C1 C7 H7 107.6
C7 C8 C9 111.5(6)
C7 C8 H8A 109.3
C9 C8 H8A 109.3
C7 C8 H8B 109.3
C9 C8 H8B 109.3
H8A C8 H8B 108.0
O4 C9 C8 113.2(5)
O4 C9 H9A 108.9
C8 C9 H9A 108.9
O4 C9 H9B 108.9
C8 C9 H9B 108.9
H9A C9 H9B 107.7
O4 C10 C11 111.6(6)
O4 C10 H10A 109.3
C11 C10 H10A 109.3
O4 C10 H10B 109.3
C11 C10 H10B 109.3
H10A C10 H10B 108.0
C7 C11 C10 111.0(5)
C7 C11 H11A 109.4
C10 C11 H11A 109.4
C7 C11 H11B 109.4
C10 C11 H11B 109.4
H11A C11 H11B 108.0
O5 C12 C13 109.8(5)
O5 C12 C18 104.8(5)
C13 C12 C18 114.4(5)
O5 C12 H12 109.2
C13 C12 H12 109.2
C18 C12 H12 109.2
O6 C13 O7 109.1(5)
O6 C13 C12 111.7(5)
O7 C13 C12 109.4(5)
O6 C13 C14 107.9(5)
O7 C13 C14 107.6(5)
C12 C13 C14 111.0(5)
F4 C14 F3 105.2(5)
F4 C14 C15 112.5(5)
F3 C14 C15 109.1(5)
F4 C14 C13 110.0(5)
F3 C14 C13 107.4(5)
C15 C14 C13 112.2(5)
C17 C15 C16 126.1(6)
C17 C15 C14 123.4(6)
C16 C15 C14 110.4(5)
O5 C16 C15 108.6(5)
O5 C16 H16A 110.0
C15 C16 H16A 110.0
O5 C16 H16B 110.0
C15 C16 H16B 110.0
H16A C16 H16B 108.4
C15 C17 H17A 120.0
C15 C17 H17B 120.0
H17A C17 H17B 120.0
C12 C18 C22 110.1(5)
C12 C18 C19 115.5(5)
C22 C18 C19 108.6(5)
C12 C18 H18 107.4
C22 C18 H18 107.4
C19 C18 H18 107.4
C20 C19 C18 108.7(6)
C20 C19 H19A 110.0
C18 C19 H19A 110.0
C20 C19 H19B 110.0
C18 C19 H19B 110.0
H19A C19 H19B 108.3
O8 C20 C19 112.0(6)
O8 C20 H20A 109.2
C19 C20 H20A 109.2
O8 C20 H20B 109.2
C19 C20 H20B 109.2
H20A C20 H20B 107.9
O8 C21 C22 112.9(6)
O8 C21 H21A 109.0
C22 C21 H21A 109.0
O8 C21 H21B 109.0
C22 C21 H21B 109.0
H21A C21 H21B 107.8
C21 C22 C18 110.0(6)
C21 C22 H22A 109.7
C18 C22 H22A 109.7
C21 C22 H22B 109.7
C18 C22 H22B 109.7
H22A C22 H22B 108.2

loop_
_geom_bond_atom_site_label_1
_geom_bond_atom_site_label_2
_geom_bond_distance
F1 C3 1.382(8)
F2 C3 1.370(8)
F3 C14 1.379(7)
F4 C14 1.373(7)
O1 C1 1.415(7)
O1 C5 1.431(8)
O2 C2 1.406(8)
O2 H1H 0.882(14)
O3 C2 1.391(8)
O3 H2H 0.880(14)
O4 C9 1.426(9)
O4 C10 1.436(8)
O5 C12 1.437(7)
O5 C16 1.439(7)
O6 C13 1.399(7)
O6 H3H 0.873(14)
O7 C13 1.403(7)
O7 H4H 0.880(14)
O8 C21 1.397(9)
O8 C20 1.445(9)
C1 C2 1.531(9)
C1 C7 1.554(9)
C1 H1 1.0000
C2 C3 1.538(9)
C3 C4 1.506(10)
C4 C6 1.317(10)
C4 C5 1.484(10)
C5 H5A 0.9900
C5 H5B 0.9900
C6 H6A 0.9500
C6 H6B 0.9500
C7 C8 1.513(9)
C7 C11 1.521(9)
C7 H7 1.0000
C8 C9 1.524(9)
C8 H8A 0.9900
C8 H8B 0.9900
C9 H9A 0.9900
C9 H9B 0.9900
C10 C11 1.523(10)
C10 H10A 0.9900
C10 H10B 0.9900
C11 H11A 0.9900
C11 H11B 0.9900
C12 C13 1.524(9)
C12 C18 1.528(9)
C12 H12 1.0000
C13 C14 1.554(8)
C14 C15 1.508(9)
C15 C17 1.318(9)
C15 C16 1.498(9)
C16 H16A 0.9900
C16 H16B 0.9900
C17 H17A 0.9500
C17 H17B 0.9500
C18 C22 1.532(9)
C18 C19 1.534(9)
C18 H18 1.0000
C19 C20 1.519(10)
C19 H19A 0.9900
C19 H19B 0.9900
C20 H20A 0.9900
C20 H20B 0.9900
C21 C22 1.512(10)
C21 H21A 0.9900
C21 H21B 0.9900
C22 H22A 0.9900
C22 H22B 0.9900

loop_
_geom_torsion_atom_site_label_1
_geom_torsion_atom_site_label_2
_geom_torsion_atom_site_label_3
_geom_torsion_atom_site_label_4
_geom_torsion
C5 O1 C1 C2 65.3(6)
C5 O1 C1 C7 -171.7(5)
O1 C1 C2 O3 -179.8(5)
C7 C1 C2 O3 62.4(7)
O1 C1 C2 O2 57.5(6)
C7 C1 C2 O2 -60.3(7)
O1 C1 C2 C3 -58.3(6)
C7 C1 C2 C3 -176.2(5)
O3 C2 C3 F2 52.5(7)
O2 C2 C3 F2 177.4(5)
C1 C2 C3 F2 -67.9(6)
O3 C2 C3 F1 -61.3(7)
O2 C2 C3 F1 63.6(6)
C1 C2 C3 F1 178.3(5)
O3 C2 C3 C4 173.9(5)
O2 C2 C3 C4 -61.2(7)
C1 C2 C3 C4 53.5(7)
F2 C3 C4 C6 -116.8(7)
F1 C3 C4 C6 -1.0(9)
C2 C3 C4 C6 121.8(7)
F2 C3 C4 C5 68.4(6)
F1 C3 C4 C5 -175.9(5)
C2 C3 C4 C5 -53.0(7)
C1 O1 C5 C4 -63.3(6)
C6 C4 C5 O1 -119.2(7)
C3 C4 C5 O1 55.4(7)
O1 C1 C7 C8 158.2(5)
C2 C1 C7 C8 -82.0(7)
O1 C1 C7 C11 34.7(6)
C2 C1 C7 C11 154.4(5)
C11 C7 C8 C9 -49.8(7)
C1 C7 C8 C9 -174.8(5)
C10 O4 C9 C8 -59.3(7)
C7 C8 C9 O4 55.1(7)
C9 O4 C10 C11 60.8(7)
C8 C7 C11 C10 51.8(7)
C1 C7 C11 C10 177.4(5)
O4 C10 C11 C7 -58.5(7)
C16 O5 C12 C13 61.3(6)
C16 O5 C12 C18 -175.3(5)
O5 C12 C13 O6 -170.7(5)
C18 C12 C13 O6 71.8(6)
O5 C12 C13 O7 68.5(6)
C18 C12 C13 O7 -49.1(7)
O5 C12 C13 C14 -50.1(6)
C18 C12 C13 C14 -167.7(5)
O6 C13 C14 F4 -63.9(6)
O7 C13 C14 F4 53.8(6)
C12 C13 C14 F4 173.4(5)
O6 C13 C14 F3 50.1(6)
O7 C13 C14 F3 167.7(5)
C12 C13 C14 F3 -72.6(6)
O6 C13 C14 C15 170.0(5)
O7 C13 C14 C15 -72.4(6)
C12 C13 C14 C15 47.3(6)
F4 C14 C15 C17 -1.1(8)
F3 C14 C15 C17 -117.5(7)
C13 C14 C15 C17 123.6(7)
F4 C14 C15 C16 -176.3(5)
F3 C14 C15 C16 67.3(6)
C13 C14 C15 C16 -51.6(7)
C12 O5 C16 C15 -65.6(6)
C17 C15 C16 O5 -116.2(7)
C14 C15 C16 O5 58.8(6)
O5 C12 C18 C22 63.5(6)
C13 C12 C18 C22 -176.1(5)
O5 C12 C18 C19 -173.0(5)
C13 C12 C18 C19 -52.7(7)
C12 C18 C19 C20 -179.6(5)
C22 C18 C19 C20 -55.4(7)
C21 O8 C20 C19 -59.5(8)
C18 C19 C20 O8 58.1(7)
C20 O8 C21 C22 58.5(8)
O8 C21 C22 C18 -57.0(8)
C12 C18 C22 C21 -177.9(6)
C19 C18 C22 C21 54.7(7)
